data_4082914
loop_
_publ_author_name
'Pichaandi, Kothanda Rama'
'Mazzotta, Michael G.'
'Harwood, John S.'
'Fanwick, Phillip E.'
'Abu-Omar, Mahdi M.'

_publ_section_title
;
 Synthesis, Dynamics, and DFT Studies of Rhenium Dicarbonyl PNN Pincer
 Complexes in Three Different Oxidation States
;
_journal_issue 7
_journal_name_full Organometallics
_journal_page_first 1672
_journal_paper_doi 10.1021/om500007m
_journal_volume 33
_journal_year 2014
_chemical_formula_moiety 'C21 H36 N2 O3 P1 Re1'
_chemical_formula_sum 'C21 H36 N2 O3 P Re'
_chemical_formula_weight 581.71
_chemical_name_systematic ' ?'
_space_group_IT_number 14
_symmetry_cell_setting monoclinic
_symmetry_space_group_name_Hall '-P 2yn'
_symmetry_space_group_name_H-M 'P 1 21/n 1'
_cell_angle_alpha 90.00
_cell_angle_beta 107.281(4)
_cell_angle_gamma 90.00
_cell_formula_units_Z 4
_cell_length_a 12.6110(9)
_cell_length_b 14.4089(6)
_cell_length_c 13.2183(5)
_cell_measurement_reflns_used 23682
_cell_measurement_temperature 150.00(2)
_cell_measurement_theta_max 72
_cell_measurement_theta_min 3
_cell_volume 2293.5(2)
_computing_cell_refinement 'DENZO/SCALEPACK (Otwinowski & Minor, 1996)'
_computing_data_collection 'Collect (Nonius, 1998)'
_computing_data_reduction 'DENZO/SCALEPACK (Otwinowski & Minor, 1996)'
_computing_molecular_graphics
;
    ORTEP (Johnson, 1976)
    PLATON (Spek, 2003)
;
_computing_publication_material 'SHELX97(Sheldrick, 2008) and local programs'
_computing_structure_refinement 'SHELX97 (Sheldrick, 2008)'
_computing_structure_solution
;
 Direct methods (SIR2011, Burla et al., in press)
;
_diffrn_ambient_temperature 150.00(2)
_diffrn_measured_fraction_theta_full 0.9630
_diffrn_measured_fraction_theta_max 0.9630
_diffrn_measurement_device_type Nonius_KappaCCD
_diffrn_measurement_method \w
_diffrn_radiation_monochromator 'graphite 002'
_diffrn_radiation_type CU-K\a
_diffrn_radiation_wavelength 1.54184
_diffrn_reflns_av_R_equivalents 0.0610
_diffrn_reflns_av_sigmaI/netI 0.0265
_diffrn_reflns_limit_h_max 15
_diffrn_reflns_limit_h_min 0
_diffrn_reflns_limit_k_max 17
_diffrn_reflns_limit_k_min 0
_diffrn_reflns_limit_l_max 15
_diffrn_reflns_limit_l_min -16
_diffrn_reflns_number 23682
_diffrn_reflns_theta_full 72.2
_diffrn_reflns_theta_max 72.22
_diffrn_reflns_theta_min 3.07
_diffrn_standards_number 0
_exptl_absorpt_coefficient_mu 11.206
_exptl_absorpt_correction_T_max 0.7145
_exptl_absorpt_correction_T_min 0.4711
_exptl_absorpt_correction_type multi-scan
_exptl_absorpt_process_details 'SCALEPACK (Otwinowski & Minor, 1997)'
_exptl_crystal_colour colorless
_exptl_crystal_density_diffrn 1.685
_exptl_crystal_density_method 'not measured'
_exptl_crystal_description needle
_exptl_crystal_F_000 1160
_exptl_crystal_size_max 0.20
_exptl_crystal_size_mid 0.12
_exptl_crystal_size_min 0.03
_platon_squeeze_details '                                                                       '
_refine_diff_density_max 1.46
_refine_diff_density_min -0.93
_refine_ls_extinction_method none
_refine_ls_goodness_of_fit_ref 1.087
_refine_ls_hydrogen_treatment constr
_refine_ls_matrix_type full
_refine_ls_number_parameters 291
_refine_ls_number_reflns 4358
_refine_ls_number_restraints 0
_refine_ls_R_factor_all 0.043
_refine_ls_R_factor_gt 0.041
_refine_ls_shift/su_max 0.001
_refine_ls_structure_factor_coef Fsqd
_refine_ls_weighting_details '1/[\s^2^(Fo^2^)+(0.0769P)^2^+2.6519P] where P=(Fo^2^+2Fc^2^)/3  '
_refine_ls_weighting_scheme calc
_refine_ls_wR_factor_gt 0.118
_refine_ls_wR_factor_ref 0.121
_reflns_number_gt 4004
_reflns_number_total 4358
_reflns_threshold_expression >2.0\s(I)
_cod_data_source_file om500007m_si_002.cif
_cod_data_source_block RAM285
_cod_depositor_comments
;
The following automatic conversions were performed:

'_refine_ls_weighting_scheme' value 'calc ' changed to 'calc'
according to
/usr/data/users/saulius/automatic-downloads/rss-feeds/ACS/lib/dictionaries/cif_core.dic
dictionary named 'cif_core.dic' version 2.4.2 from 2011-04-26.

Automatic conversion script
Id: cif_fix_values 2281 2013-09-26 08:29:07Z andrius 

 Adding full bibliography for 4082914.cif.
;
_cod_original_formula_sum 'C21 H36 N2 O3 P1 Re1'
_cod_database_code 4082914

loop_
_symmetry_equiv_pos_as_xyz
'x, y, z'
'-x+1/2, y+1/2, -z+1/2'
'-x, -y, -z'
'x-1/2, -y-1/2, z-1/2'

loop_
_atom_site_label
_atom_site_fract_x
_atom_site_fract_y
_atom_site_fract_z
_atom_site_U_iso_or_equiv
_atom_site_adp_type
_atom_site_occupancy
_atom_site_symmetry_multiplicity
_atom_site_calc_flag
_atom_site_refinement_flags
_atom_site_disorder_assembly
_atom_site_disorder_group
Re1 0.109782(15) 0.247938(9) 0.436939(14) 0.03229(13) Uani 1 1 d . . .
P1 0.29774(9) 0.27597(8) 0.45192(8) 0.0345(2) Uani 1 1 d . A .
O7 0.0750(3) 0.0938(2) 0.2713(3) 0.0583(9) Uani 1 1 d . . .
O8 0.1679(5) 0.1020(4) 0.6104(4) 0.0537(17) Uani 0.626(9) 1 d P A 1
O9 0.0162(10) 0.3748(6) 0.2509(6) 0.048(3) Uani 0.374(9) 1 d P A 1
O8A 0.1640(17) 0.1637(15) 0.5799(8) 0.046(4) Uani 0.374(9) 1 d P A 2
O9A 0.0458(6) 0.3641(5) 0.3380(6) 0.0387(15) Uani 0.626(9) 1 d P A 2
N1 0.1473(4) 0.3485(3) 0.5626(3) 0.0398(9) Uani 1 1 d . A .
N2 -0.0597(4) 0.2676(3) 0.4705(4) 0.0457(9) Uani 1 1 d . A .
C2 0.2517(4) 0.3697(3) 0.6183(3) 0.0447(10) Uani 1 1 d . . .
C3 0.2712(5) 0.4351(3) 0.7003(3) 0.0564(12) Uani 1 1 d . A .
C4 0.1821(5) 0.4720(3) 0.7270(3) 0.0629(14) Uani 1 1 d . . .
C5 0.0758(5) 0.4464(3) 0.6722(3) 0.0546(12) Uani 1 1 d . A .
C6 0.0596(4) 0.3860(3) 0.5877(3) 0.0446(10) Uani 1 1 d . . .
C7 0.0846(4) 0.1538(4) 0.3325(4) 0.0439(11) Uani 1 1 d . A .
C8 0.1490(13) 0.1570(11) 0.5397(8) 0.038(2) Uani 0.626(9) 1 d P A 1
C9 0.0545(17) 0.3262(11) 0.3219(14) 0.040(4) Uani 0.374(9) 1 d P A 1
C20 0.3438(4) 0.3193(3) 0.5910(3) 0.0451(9) Uani 1 1 d . A .
C21 -0.1538(5) 0.2629(3) 0.3687(5) 0.0533(13) Uani 1 1 d . . .
C22 -0.2699(5) 0.2845(5) 0.3763(6) 0.0759(16) Uani 1 1 d . A .
C23 -0.0780(4) 0.2023(3) 0.5521(4) 0.0548(11) Uani 1 1 d . . .
C24 -0.1008(5) 0.1023(3) 0.5137(4) 0.0625(13) Uani 1 1 d . A .
C60 -0.0522(4) 0.3628(3) 0.5132(4) 0.0474(10) Uani 1 1 d . A .
C111 0.3311(3) 0.3777(3) 0.3751(3) 0.0416(9) Uani 1 1 d . . .
C112 0.2757(4) 0.3623(3) 0.2556(3) 0.0536(11) Uani 1 1 d . A .
C113 0.4554(4) 0.3952(3) 0.3951(4) 0.0558(11) Uani 1 1 d . A .
C114 0.2808(4) 0.4650(3) 0.4089(3) 0.0465(10) Uani 1 1 d . A .
C115 0.3985(3) 0.1779(3) 0.4536(4) 0.0464(10) Uani 1 1 d . . .
C116 0.3585(4) 0.0914(3) 0.5008(4) 0.0586(12) Uani 1 1 d . A .
C117 0.3948(4) 0.1537(4) 0.3389(4) 0.0603(12) Uani 1 1 d . A .
C118 0.5179(4) 0.1985(4) 0.5207(4) 0.0602(12) Uani 1 1 d . A .
H3 0.3449 0.4539 0.7370 0.068 Uiso 1 1 calc R . .
H4 0.1945 0.5152 0.7836 0.075 Uiso 1 1 calc R A .
H5 0.0144 0.4697 0.6919 0.066 Uiso 1 1 calc R . .
H8A 0.1499 0.1076 0.5642 0.070 Uiso 0.374(9) 1 calc PR A 2
H9A 0.0238 0.3468 0.2745 0.058 Uiso 0.626(9) 1 calc PR A 2
H11A 0.1951 0.3578 0.2415 0.080 Uiso 1 1 calc R . .
H11B 0.3038 0.3048 0.2335 0.080 Uiso 1 1 calc R . .
H11C 0.2930 0.4147 0.2159 0.080 Uiso 1 1 calc R . .
H11D 0.4659 0.4527 0.3596 0.084 Uiso 1 1 calc R . .
H11E 0.4881 0.3432 0.3670 0.084 Uiso 1 1 calc R . .
H11F 0.4918 0.4009 0.4714 0.084 Uiso 1 1 calc R . .
H11G 0.3200 0.4792 0.4831 0.070 Uiso 1 1 calc R . .
H11H 0.2020 0.4542 0.4011 0.070 Uiso 1 1 calc R . .
H11I 0.2881 0.5173 0.3641 0.070 Uiso 1 1 calc R . .
H11J 0.2824 0.0762 0.4588 0.088 Uiso 1 1 calc R . .
H11K 0.3602 0.1042 0.5741 0.088 Uiso 1 1 calc R . .
H11L 0.4074 0.0388 0.4995 0.088 Uiso 1 1 calc R . .
H11M 0.4297 0.0931 0.3378 0.090 Uiso 1 1 calc R . .
H11N 0.4351 0.2011 0.3118 0.090 Uiso 1 1 calc R . .
H11O 0.3174 0.1515 0.2941 0.090 Uiso 1 1 calc R . .
H11P 0.5646 0.1441 0.5210 0.090 Uiso 1 1 calc R . .
H11Q 0.5189 0.2130 0.5934 0.090 Uiso 1 1 calc R . .
H11R 0.5465 0.2517 0.4906 0.090 Uiso 1 1 calc R . .
H20A 0.3685 0.2662 0.6400 0.054 Uiso 1 1 calc R . .
H20B 0.4077 0.3616 0.6003 0.054 Uiso 1 1 calc R . .
H21A -0.1550 0.1997 0.3389 0.064 Uiso 1 1 calc R A .
H21B -0.1374 0.3068 0.3177 0.064 Uiso 1 1 calc R . .
H22A -0.2893 0.2397 0.4237 0.114 Uiso 1 1 calc R . .
H22B -0.3239 0.2804 0.3057 0.114 Uiso 1 1 calc R . .
H22C -0.2709 0.3474 0.4043 0.114 Uiso 1 1 calc R . .
H23A -0.1416 0.2250 0.5746 0.066 Uiso 1 1 calc R A .
H23B -0.0115 0.2033 0.6149 0.066 Uiso 1 1 calc R . .
H24A -0.1762 0.0978 0.4647 0.094 Uiso 1 1 calc R . .
H24B -0.0939 0.0614 0.5745 0.094 Uiso 1 1 calc R . .
H24C -0.0471 0.0837 0.4771 0.094 Uiso 1 1 calc R . .
H60A -0.1088 0.3706 0.5508 0.057 Uiso 1 1 calc R . .
H60B -0.0697 0.4073 0.4534 0.057 Uiso 1 1 calc R . .

loop_
_atom_site_aniso_label
_atom_site_aniso_U_11
_atom_site_aniso_U_22
_atom_site_aniso_U_33
_atom_site_aniso_U_12
_atom_site_aniso_U_13
_atom_site_aniso_U_23
Re1 0.03358(19) 0.03119(18) 0.03312(18) 0.00281(5) 0.01148(12) -0.00014(5)
P1 0.0334(5) 0.0358(5) 0.0333(5) 0.0015(4) 0.0083(4) -0.0002(4)
O7 0.060(2) 0.0496(19) 0.0580(19) 0.0071(15) 0.0068(16) -0.0223(15)
O8 0.058(4) 0.053(4) 0.049(3) 0.011(2) 0.014(3) 0.022(3)
O9 0.053(6) 0.045(5) 0.044(5) 0.012(4) 0.012(4) 0.000(4)
O8A 0.064(9) 0.047(8) 0.033(7) 0.010(6) 0.022(7) 0.020(7)
O9A 0.041(3) 0.039(4) 0.036(3) 0.006(3) 0.013(2) 0.007(3)
N1 0.056(2) 0.0312(18) 0.0334(18) 0.0008(17) 0.0158(17) -0.0024(15)
N2 0.050(2) 0.0433(17) 0.052(2) 0.0028(17) 0.027(2) -0.0007(18)
C2 0.062(3) 0.039(2) 0.0308(18) 0.005(2) 0.0102(19) 0.0036(15)
C3 0.076(3) 0.043(2) 0.039(2) -0.001(2) -0.001(2) -0.0025(18)
C4 0.105(5) 0.046(2) 0.038(2) 0.019(3) 0.021(3) -0.0064(19)
C5 0.083(4) 0.043(2) 0.043(2) 0.015(2) 0.026(2) 0.0004(18)
C6 0.062(3) 0.035(2) 0.044(2) 0.0088(18) 0.026(2) 0.0063(16)
C7 0.042(3) 0.042(3) 0.045(2) 0.003(2) 0.008(2) -0.005(2)
C8 0.043(5) 0.032(4) 0.040(6) 0.002(3) 0.012(6) 0.006(5)
C9 0.043(8) 0.034(9) 0.037(7) -0.002(7) 0.005(6) -0.003(6)
C20 0.048(3) 0.047(2) 0.0342(19) 0.0001(19) 0.0042(18) -0.0007(16)
C21 0.044(3) 0.060(3) 0.057(3) 0.003(2) 0.016(3) -0.004(2)
C22 0.042(3) 0.098(4) 0.091(4) 0.008(3) 0.026(3) 0.005(4)
C23 0.065(3) 0.048(3) 0.066(3) 0.001(2) 0.043(3) 0.001(2)
C24 0.069(3) 0.051(3) 0.080(3) -0.010(2) 0.041(3) 0.002(2)
C60 0.053(3) 0.043(2) 0.056(2) 0.0094(19) 0.030(2) 0.0031(19)
C111 0.042(2) 0.043(2) 0.041(2) -0.0042(17) 0.0143(18) 0.0069(17)
C112 0.059(3) 0.064(3) 0.041(2) 0.000(2) 0.019(2) 0.009(2)
C113 0.045(3) 0.056(3) 0.066(3) -0.008(2) 0.016(2) 0.010(2)
C114 0.049(3) 0.037(2) 0.052(2) -0.0037(18) 0.014(2) 0.0053(17)
C115 0.033(2) 0.046(2) 0.060(2) 0.0067(17) 0.0147(19) 0.0012(19)
C116 0.045(3) 0.041(2) 0.091(4) 0.0149(19) 0.023(2) 0.014(2)
C117 0.060(3) 0.060(3) 0.069(3) 0.014(2) 0.030(3) -0.008(2)
C118 0.043(3) 0.063(3) 0.073(3) 0.006(2) 0.016(2) 0.010(3)

loop_
_atom_type_symbol
_atom_type_description
_atom_type_scat_dispersion_real
_atom_type_scat_dispersion_imag
_atom_type_scat_source
C C 0.0181 0.0091 'International Tables Vol C Tables 4.2.6.8 and 6.1.1.4'
H H 0.0000 0.0000 'International Tables Vol C Tables 4.2.6.8 and 6.1.1.4'
N N 0.0311 0.0180 'International Tables Vol C Tables 4.2.6.8 and 6.1.1.4'
O O 0.0492 0.0322 'International Tables Vol C Tables 4.2.6.8 and 6.1.1.4'
P P 0.2955 0.4335 'International Tables Vol C Tables 4.2.6.8 and 6.1.1.4'
Re Re -5.2083 5.8923 'International Tables Vol C Tables 4.2.6.8 and 6.1.1.4'

loop_
_geom_angle_atom_site_label_1
_geom_angle_atom_site_label_2
_geom_angle_atom_site_label_3
_geom_angle
C8 Re1 C9 171.2(7)
C8 Re1 C7 88.8(5)
C9 Re1 C7 84.1(6)
C8 Re1 O9A 168.4(5)
C9 Re1 O9A 15.7(5)
C7 Re1 O9A 99.5(3)
C8 Re1 N1 87.7(4)
C9 Re1 N1 99.6(5)
C7 Re1 N1 175.92(16)
O9A Re1 N1 84.3(2)
C8 Re1 O8A 11.3(8)
C9 Re1 O8A 174.2(8)
C7 Re1 O8A 100.1(5)
O9A Re1 O8A 159.2(5)
N1 Re1 O8A 76.4(5)
C8 Re1 N2 90.4(5)
C9 Re1 N2 86.5(7)
C7 Re1 N2 105.20(19)
O9A Re1 N2 79.6(2)
N1 Re1 N2 76.94(17)
O8A Re1 N2 88.4(5)
C8 Re1 P1 91.0(5)
C9 Re1 P1 95.1(6)
C7 Re1 P1 97.50(16)
O9A Re1 P1 96.0(2)
N1 Re1 P1 80.46(12)
O8A Re1 P1 88.5(5)
N2 Re1 P1 157.29(12)
C20 P1 C115 103.11(19)
C20 P1 C111 102.46(19)
C115 P1 C111 109.08(19)
C20 P1 Re1 98.69(14)
C115 P1 Re1 121.84(14)
C111 P1 Re1 117.70(14)
C2 N1 C6 120.9(4)
C2 N1 Re1 122.3(3)
C6 N1 Re1 116.7(3)
C60 N2 C23 108.3(4)
C60 N2 C21 109.1(4)
C23 N2 C21 111.4(4)
C60 N2 Re1 103.2(3)
C23 N2 Re1 114.0(3)
C21 N2 Re1 110.4(3)
N1 C2 C3 119.8(4)
N1 C2 C20 117.5(4)
C3 C2 C20 122.7(4)
C4 C3 C2 119.1(5)
C4 C3 H3 120.40
C2 C3 H3 120.40
C5 C4 C3 120.2(4)
C5 C4 H4 119.90
C3 C4 H4 119.90
C4 C5 C6 118.9(4)
C4 C5 H5 120.60
C6 C5 H5 120.60
N1 C6 C5 120.9(5)
N1 C6 C60 115.2(4)
C5 C6 C60 123.8(4)
O7 C7 Re1 176.1(4)
O8 C8 Re1 174.0(12)
Re1 O8A H8A 109.50
O9 C9 Re1 177.4(17)
Re1 O9A H9A 109.50
N2 C21 C22 116.6(5)
N2 C21 H21A 108.10
C22 C21 H21A 108.10
N2 C21 H21B 108.10
C22 C21 H21B 108.10
H21A C21 H21B 107.30
C21 C22 H22A 109.50
C21 C22 H22B 109.50
H22A C22 H22B 109.50
C21 C22 H22C 109.50
H22A C22 H22C 109.50
H22B C22 H22C 109.50
N2 C23 C24 114.0(4)
N2 C23 H23A 108.70
C24 C23 H23A 108.70
N2 C23 H23B 108.70
C24 C23 H23B 108.70
H23A C23 H23B 107.60
C23 C24 H24A 109.50
C23 C24 H24B 109.50
H24A C24 H24B 109.50
C23 C24 H24C 109.50
H24A C24 H24C 109.50
H24B C24 H24C 109.50
C113 C111 C114 107.8(4)
C113 C111 C112 109.2(4)
C114 C111 C112 108.4(3)
C113 C111 P1 114.4(3)
C114 C111 P1 107.5(3)
C112 C111 P1 109.4(3)
C111 C112 H11A 109.50
C111 C112 H11B 109.50
H11A C112 H11B 109.50
C111 C112 H11C 109.50
H11A C112 H11C 109.50
H11B C112 H11C 109.50
C111 C113 H11D 109.50
C111 C113 H11E 109.50
H11D C113 H11E 109.50
C111 C113 H11F 109.50
H11D C113 H11F 109.50
H11E C113 H11F 109.50
C111 C114 H11G 109.50
C111 C114 H11H 109.50
H11G C114 H11H 109.50
C111 C114 H11I 109.50
H11G C114 H11I 109.50
H11H C114 H11I 109.50
C118 C115 C117 110.5(4)
C118 C115 C116 107.8(4)
C117 C115 C116 107.3(4)
C118 C115 P1 113.7(3)
C117 C115 P1 109.4(3)
C116 C115 P1 107.9(3)
C115 C116 H11J 109.50
C115 C116 H11K 109.50
H11J C116 H11K 109.50
C115 C116 H11L 109.50
H11J C116 H11L 109.50
H11K C116 H11L 109.50
C115 C117 H11M 109.50
C115 C117 H11N 109.50
H11M C117 H11N 109.50
C115 C117 H11O 109.50
H11M C117 H11O 109.50
H11N C117 H11O 109.50
C115 C118 H11P 109.50
C115 C118 H11Q 109.50
H11P C118 H11Q 109.50
C115 C118 H11R 109.50
H11P C118 H11R 109.50
H11Q C118 H11R 109.50
C2 C20 P1 111.3(3)
C2 C20 H20A 109.40
P1 C20 H20A 109.40
C2 C20 H20B 109.40
P1 C20 H20B 109.40
H20A C20 H20B 108.00
N2 C60 C6 113.5(4)
N2 C60 H60A 108.90
C6 C60 H60A 108.90
N2 C60 H60B 108.90
C6 C60 H60B 108.90
H60A C60 H60B 107.70

loop_
_geom_bond_atom_site_label_1
_geom_bond_atom_site_label_2
_geom_bond_distance
Re1 C8 1.846(14)
Re1 C9 1.855(18)
Re1 C7 1.894(5)
Re1 O9A 2.130(6)
Re1 N1 2.148(4)
Re1 O8A 2.178(15)
Re1 N2 2.325(4)
Re1 P1 2.3542(11)
P1 C20 1.864(4)
P1 C115 1.896(4)
P1 C111 1.900(4)
O7 C7 1.166(6)
O8 C8 1.194(16)
O9 C9 1.16(2)
N1 C2 1.339(6)
N1 C6 1.358(6)
N2 C60 1.476(6)
N2 C23 1.500(6)
N2 C21 1.508(8)
C2 C3 1.402(6)
C2 C20 1.502(6)
C3 C4 1.380(7)
C3 H3 0.9500
C4 C5 1.372(8)
C4 H4 0.9500
C5 C6 1.381(6)
C5 H5 0.9500
C6 C60 1.499(7)
O8A H8A 0.8400
O9A H9A 0.8400
C21 C22 1.530(8)
C21 H21A 0.9900
C21 H21B 0.9900
C22 H22A 0.9800
C22 H22B 0.9800
C22 H22C 0.9800
C23 C24 1.526(7)
C23 H23A 0.9900
C23 H23B 0.9900
C24 H24A 0.9800
C24 H24B 0.9800
C24 H24C 0.9800
C111 C113 1.531(6)
C111 C114 1.534(6)
C111 C112 1.541(6)
C112 H11A 0.9800
C112 H11B 0.9800
C112 H11C 0.9800
C113 H11D 0.9800
C113 H11E 0.9800
C113 H11F 0.9800
C114 H11G 0.9800
C114 H11H 0.9800
C114 H11I 0.9800
C115 C118 1.533(6)
C115 C117 1.543(6)
C115 C116 1.545(6)
C116 H11J 0.9800
C116 H11K 0.9800
C116 H11L 0.9800
C117 H11M 0.9800
C117 H11N 0.9800
C117 H11O 0.9800
C118 H11P 0.9800
C118 H11Q 0.9800
C118 H11R 0.9800
C20 H20A 0.9900
C20 H20B 0.9900
C60 H60A 0.9900
C60 H60B 0.9900

loop_
_geom_hbond_atom_site_label_D
_geom_hbond_atom_site_label_H
_geom_hbond_atom_site_label_A
_geom_hbond_distance_DH
_geom_hbond_distance_HA
_geom_hbond_distance_DA
_geom_hbond_angle_DHA
O9 H9A O9A 0.502(8) 0.840(7) 1.111(14) 109.2(9)

loop_
_geom_torsion_atom_site_label_1
_geom_torsion_atom_site_label_2
_geom_torsion_atom_site_label_3
_geom_torsion_atom_site_label_4
_geom_torsion
C8 Re1 P1 C20 -64.3(4)
C9 Re1 P1 C20 122.1(5)
C7 Re1 P1 C20 -153.2(2)
O9A Re1 P1 C20 106.4(2)
N1 Re1 P1 C20 23.20(18)
O8A Re1 P1 C20 -53.3(5)
N2 Re1 P1 C20 29.0(3)
C8 Re1 P1 C115 47.1(4)
C9 Re1 P1 C115 -126.5(5)
C7 Re1 P1 C115 -41.8(2)
O9A Re1 P1 C115 -142.2(3)
N1 Re1 P1 C115 134.6(2)
O8A Re1 P1 C115 58.1(5)
N2 Re1 P1 C115 140.4(3)
C8 Re1 P1 C111 -173.4(4)
C9 Re1 P1 C111 13.0(5)
C7 Re1 P1 C111 97.7(2)
O9A Re1 P1 C111 -2.7(2)
N1 Re1 P1 C111 -85.87(19)
O8A Re1 P1 C111 -162.3(5)
N2 Re1 P1 C111 -80.1(3)
C8 Re1 N1 C2 74.4(6)
C9 Re1 N1 C2 -110.5(8)
C7 Re1 N1 C2 43(2)
O9A Re1 N1 C2 -114.1(4)
O8A Re1 N1 C2 73.8(7)
N2 Re1 N1 C2 165.3(4)
P1 Re1 N1 C2 -16.9(3)
C8 Re1 N1 C6 -101.7(6)
C9 Re1 N1 C6 73.4(7)
C7 Re1 N1 C6 -133(2)
O9A Re1 N1 C6 69.9(4)
O8A Re1 N1 C6 -102.3(6)
N2 Re1 N1 C6 -10.7(3)
P1 Re1 N1 C6 167.0(3)
C8 Re1 N2 C60 114.5(5)
C9 Re1 N2 C60 -73.8(6)
C7 Re1 N2 C60 -156.6(3)
O9A Re1 N2 C60 -59.6(3)
N1 Re1 N2 C60 26.9(3)
O8A Re1 N2 C60 103.4(6)
P1 Re1 N2 C60 21.1(5)
C8 Re1 N2 C23 -2.7(5)
C9 Re1 N2 C23 169.0(6)
C7 Re1 N2 C23 86.1(4)
O9A Re1 N2 C23 -176.8(4)
N1 Re1 N2 C23 -90.3(3)
O8A Re1 N2 C23 -13.9(6)
P1 Re1 N2 C23 -96.2(4)
C8 Re1 N2 C21 -129.0(5)
C9 Re1 N2 C21 42.7(6)
C7 Re1 N2 C21 -40.2(3)
O9A Re1 N2 C21 56.9(3)
N1 Re1 N2 C21 143.4(3)
O8A Re1 N2 C21 -140.2(6)
P1 Re1 N2 C21 137.6(3)
C6 N1 C2 C3 -3.4(6)
Re1 N1 C2 C3 -179.3(3)
C6 N1 C2 C20 175.1(4)
Re1 N1 C2 C20 -0.8(5)
N1 C2 C3 C4 4.5(6)
C20 C2 C3 C4 -173.9(4)
C2 C3 C4 C5 -1.6(7)
C3 C4 C5 C6 -2.4(7)
C2 N1 C6 C5 -0.7(6)
Re1 N1 C6 C5 175.5(3)
C2 N1 C6 C60 174.9(4)
Re1 N1 C6 C60 -9.0(5)
C4 C5 C6 N1 3.6(6)
C4 C5 C6 C60 -171.6(4)
C8 Re1 C7 O7 -48(7)
C9 Re1 C7 O7 137(7)
O9A Re1 C7 O7 140(7)
N1 Re1 C7 O7 -17(9)
O8A Re1 C7 O7 -47(7)
N2 Re1 C7 O7 -138(7)
P1 Re1 C7 O7 42(7)
C9 Re1 C8 O8 -95(11)
C7 Re1 C8 O8 -130(11)
O9A Re1 C8 O8 5(13)
N1 Re1 C8 O8 52(11)
O8A Re1 C8 O8 55(9)
N2 Re1 C8 O8 -25(11)
P1 Re1 C8 O8 132(11)
C8 Re1 C9 O9 63(32)
C7 Re1 C9 O9 99(30)
O9A Re1 C9 O9 -70(30)
N1 Re1 C9 O9 -83(30)
O8A Re1 C9 O9 -36(34)
N2 Re1 C9 O9 -7(30)
P1 Re1 C9 O9 -164(30)
C60 N2 C21 C22 -61.2(6)
C23 N2 C21 C22 58.3(6)
Re1 N2 C21 C22 -173.9(4)
C60 N2 C23 C24 173.2(4)
C21 N2 C23 C24 53.3(5)
Re1 N2 C23 C24 -72.5(5)
C20 P1 C111 C113 69.1(4)
C115 P1 C111 C113 -39.7(4)
Re1 P1 C111 C113 176.0(3)
C20 P1 C111 C114 -50.5(3)
C115 P1 C111 C114 -159.3(3)
Re1 P1 C111 C114 56.4(3)
C20 P1 C111 C112 -168.0(3)
C115 P1 C111 C112 83.2(3)
Re1 P1 C111 C112 -61.1(3)
C20 P1 C115 C118 -39.1(4)
C111 P1 C115 C118 69.2(4)
Re1 P1 C115 C118 -148.2(3)
C20 P1 C115 C117 -163.2(3)
C111 P1 C115 C117 -54.9(4)
Re1 P1 C115 C117 87.7(3)
C20 P1 C115 C116 80.3(3)
C111 P1 C115 C116 -171.3(3)
Re1 P1 C115 C116 -28.8(4)
N1 C2 C20 P1 24.3(5)
C3 C2 C20 P1 -157.3(3)
C115 P1 C20 C2 -157.5(3)
C111 P1 C20 C2 89.2(3)
Re1 P1 C20 C2 -31.8(3)
C23 N2 C60 C6 80.6(5)
C21 N2 C60 C6 -158.0(4)
Re1 N2 C60 C6 -40.6(4)
N1 C6 C60 N2 36.1(5)
C5 C6 C60 N2 -148.4(4)

loop_
_platon_squeeze_void_nr
_platon_squeeze_void_average_x
_platon_squeeze_void_average_y
_platon_squeeze_void_average_z
_platon_squeeze_void_volume
_platon_squeeze_void_count_electrons
_platon_squeeze_void_content
1 0.222 0.178 0.117 17 5 ' '
2 0.278 0.678 0.382 17 5 ' '
3 0.722 0.322 0.617 17 5 ' '
4 0.778 0.822 0.882 17 5 ' '
